data_7032918
loop_
_publ_author_name
'Han, Song-De'
'Miao, Xiao-Hong'
'Liu, Sui-Jun'
'Bu, Xian-He'

_publ_section_title
;
 A series of cobalt and nickel clusters based on thiol-containing ligands
 accompanied by in situ ligand formation.
;
_journal_issue 2
_journal_name_full 'Dalton transactions (Cambridge, England : 2003)'
_journal_page_first 560
_journal_page_last 567
_journal_paper_doi 10.1039/c4dt03109a
_journal_volume 44
_journal_year 2015
_chemical_formula_moiety 'C28 H20 N8 Ni2 S4, 2(C H4 O)'
_chemical_formula_sum 'C30 H28 N8 Ni2 O2 S4'
_chemical_formula_weight 778.26
_chemical_name_systematic
; 
 ? 
;
_space_group_IT_number 14
_symmetry_cell_setting monoclinic
_symmetry_space_group_name_Hall '-P 2ybc'
_symmetry_space_group_name_H-M 'P 1 21/c 1'
_atom_sites_solution_hydrogens geom
_atom_sites_solution_primary direct
_atom_sites_solution_secondary difmap
_audit_creation_method SHELXL-97
_cell_angle_alpha 90.00
_cell_angle_beta 118.48(2)
_cell_angle_gamma 90.00
_cell_formula_units_Z 4
_cell_length_a 10.426(2)
_cell_length_b 18.052(4)
_cell_length_c 19.622(6)
_cell_measurement_temperature 293(2)
_cell_volume 3246.1(15)
_computing_cell_refinement PROCESS-AUTO
_computing_data_collection PROCESS-AUTO
_computing_data_reduction CrystalStructure
_computing_publication_material 'CrystalStructure 3.7.0'
_computing_structure_refinement SHELXL
_computing_structure_solution DirectMethod
_diffrn_ambient_temperature 293(2)
_diffrn_measured_fraction_theta_full 0.992
_diffrn_measured_fraction_theta_max 0.992
_diffrn_measurement_device_type SCX-MINI
_diffrn_radiation_monochromator graphite
_diffrn_radiation_source 'fine-focus sealed tube'
_diffrn_radiation_type MoK\a
_diffrn_radiation_wavelength 0.71073
_diffrn_reflns_av_R_equivalents 0.0839
_diffrn_reflns_av_sigmaI/netI 0.0725
_diffrn_reflns_limit_h_max 13
_diffrn_reflns_limit_h_min -13
_diffrn_reflns_limit_k_max 23
_diffrn_reflns_limit_k_min -23
_diffrn_reflns_limit_l_max 25
_diffrn_reflns_limit_l_min -25
_diffrn_reflns_number 32039
_diffrn_reflns_theta_full 27.48
_diffrn_reflns_theta_max 27.48
_diffrn_reflns_theta_min 2.99
_exptl_absorpt_coefficient_mu 1.460
_exptl_absorpt_correction_T_max 0.803
_exptl_absorpt_correction_T_min 0.747
_exptl_absorpt_correction_type multi-scan
_exptl_crystal_colour brown
_exptl_crystal_density_diffrn 1.592
_exptl_crystal_density_method 'not measured'
_exptl_crystal_description block
_exptl_crystal_F_000 1600
_exptl_crystal_size_max 0.20
_exptl_crystal_size_mid 0.17
_exptl_crystal_size_min 0.15
_refine_diff_density_max 0.418
_refine_diff_density_min -0.471
_refine_diff_density_rms 0.080
_refine_ls_extinction_method none
_refine_ls_goodness_of_fit_ref 1.056
_refine_ls_hydrogen_treatment constr
_refine_ls_matrix_type full
_refine_ls_number_parameters 411
_refine_ls_number_reflns 7383
_refine_ls_number_restraints 0
_refine_ls_restrained_S_all 1.056
_refine_ls_R_factor_all 0.1113
_refine_ls_R_factor_gt 0.0602
_refine_ls_shift/su_max 0.015
_refine_ls_shift/su_mean 0.000
_refine_ls_structure_factor_coef Fsqd
_refine_ls_weighting_details 'calc w=1/[\s^2^(Fo^2^)+(0.0243P)^2^+4.0825P] where P=(Fo^2^+2Fc^2^)/3'
_refine_ls_weighting_scheme calc
_refine_ls_wR_factor_gt 0.0902
_refine_ls_wR_factor_ref 0.1029
_reflns_number_gt 4778
_reflns_number_total 7383
_reflns_threshold_expression >2sigma(I)
_cod_data_source_file c4dt03109a2.cif
_cod_data_source_block 7
_cod_depositor_comments
;
The following automatic conversions were performed:

'_symmetry_cell_setting' value 'Monoclinic' changed to 'monoclinic'
according to
/usr/data/users/saulius/crontab/automatic-downloads/rss-feeds/RSC/lib/dictionaries/cif_core.dic
dictionary named 'cif_core.dic' version 2.4.2 from
2011-04-26.

'_exptl_absorpt_correction_type' value 'Multi-scan'
changed to 'multi-scan' according to
/usr/data/users/saulius/crontab/automatic-downloads/rss-feeds/RSC/lib/dictionaries/cif_core.dic
dictionary named 'cif_core.dic' version 2.4.2 from 2011-04-26.

Automatic conversion script
Id: cif_fix_values 2827 2014-09-09 07:05:25Z andrius 

 Adding full bibliography for 7032912--7032919.cif.
;
_cod_original_cell_volume 3246.1(14)
_cod_original_sg_symbol_H-M 'P 21/c'
_cod_database_code 7032918

loop_
_symmetry_equiv_pos_as_xyz
'x, y, z'
'-x, y+1/2, -z+1/2'
'-x, -y, -z'
'x, -y-1/2, z-1/2'

loop_
_atom_site_label
_atom_site_type_symbol
_atom_site_fract_x
_atom_site_fract_y
_atom_site_fract_z
_atom_site_U_iso_or_equiv
_atom_site_adp_type
_atom_site_occupancy
_atom_site_symmetry_multiplicity
_atom_site_calc_flag
_atom_site_refinement_flags
Ni1 Ni 0.26760(5) 0.42995(3) 0.26219(3) 0.02493(13) Uani 1 1 d .
Ni2 Ni 0.39935(5) 0.43133(3) 0.41452(3) 0.03146(14) Uani 1 1 d .
S3 S 0.40798(13) 0.55493(6) 0.41140(6) 0.0395(3) Uani 1 1 d .
S1 S 0.38545(12) 0.30774(6) 0.41408(6) 0.0401(3) Uani 1 1 d .
S2 S 0.61519(11) 0.42345(7) 0.41569(6) 0.0389(3) Uani 1 1 d .
S4 S 0.18205(12) 0.43894(7) 0.41084(6) 0.0422(3) Uani 1 1 d .
C2 C -0.0206(4) 0.3206(2) 0.1268(2) 0.0387(11) Uani 1 1 d .
H2 H -0.0106 0.3665 0.1085 0.046 Uiso 1 1 calc R
N3 N 0.4335(3) 0.38491(17) 0.26433(17) 0.0268(7) Uani 1 1 d .
N7 N 0.1014(3) 0.47534(17) 0.26029(17) 0.0300(8) Uani 1 1 d .
C17 C 0.3501(4) 0.5857(2) 0.0826(2) 0.0385(11) Uani 1 1 d .
H17 H 0.3230 0.5723 0.0317 0.046 Uiso 1 1 calc R
C9 C 0.3441(4) 0.3337(2) 0.1292(2) 0.0350(10) Uani 1 1 d .
H9 H 0.2450 0.3399 0.1126 0.042 Uiso 1 1 calc R
C19 C 0.4535(5) 0.6770(2) 0.1838(3) 0.0411(11) Uani 1 1 d .
H19 H 0.4961 0.7231 0.2019 0.049 Uiso 1 1 calc R
C28 C 0.0703(5) 0.4705(2) 0.3186(2) 0.0330(10) Uani 1 1 d .
N6 N 0.4484(4) 0.63380(18) 0.30534(19) 0.0389(9) Uani 1 1 d .
H6 H 0.4861 0.6709 0.3360 0.047 Uiso 1 1 calc R
C12 C 0.6454(5) 0.3139(2) 0.1792(3) 0.0431(11) Uani 1 1 d .
H12 H 0.7444 0.3074 0.1957 0.052 Uiso 1 1 calc R
C18 C 0.4149(4) 0.6538(2) 0.1096(2) 0.0399(11) Uani 1 1 d .
H18 H 0.4328 0.6846 0.0771 0.048 Uiso 1 1 calc R
C7 C 0.2403(4) 0.2906(2) 0.3239(2) 0.0317(9) Uani 1 1 d .
N5 N 0.3474(3) 0.52438(17) 0.26230(17) 0.0288(8) Uani 1 1 d .
C15 C 0.3619(4) 0.5597(2) 0.2035(2) 0.0301(9) Uani 1 1 d .
N1 N 0.1894(3) 0.33510(17) 0.26269(17) 0.0297(8) Uani 1 1 d .
N2 N 0.1630(4) 0.22686(18) 0.30588(19) 0.0398(9) Uani 1 1 d .
H3A H 0.1786 0.1903 0.3369 0.048 Uiso 1 1 calc R
C8 C 0.4482(4) 0.3539(2) 0.2033(2) 0.0278(9) Uani 1 1 d .
C14 C 0.5684(4) 0.3896(2) 0.3252(2) 0.0302(9) Uani 1 1 d .
N4 N 0.6681(4) 0.36491(18) 0.30459(19) 0.0371(9) Uani 1 1 d .
H1 H 0.7609 0.3632 0.3345 0.044 Uiso 1 1 calc R
C21 C 0.4008(4) 0.5703(2) 0.3232(2) 0.0336(9) Uani 1 1 d .
C20 C 0.4264(5) 0.6293(2) 0.2300(2) 0.0350(10) Uani 1 1 d .
C13 C 0.5966(4) 0.3430(2) 0.2281(2) 0.0333(10) Uani 1 1 d .
C1 C 0.0710(4) 0.2987(2) 0.2023(2) 0.0289(9) Uani 1 1 d .
C11 C 0.5411(5) 0.2950(2) 0.1052(2) 0.0445(11) Uani 1 1 d .
H11 H 0.5706 0.2759 0.0709 0.053 Uiso 1 1 calc R
C6 C 0.0540(5) 0.2300(2) 0.2288(2) 0.0343(10) Uani 1 1 d .
C5 C -0.0558(5) 0.1814(2) 0.1824(3) 0.0451(12) Uani 1 1 d .
H5 H -0.0689 0.1363 0.2012 0.054 Uiso 1 1 calc R
N8 N -0.0689(4) 0.49401(19) 0.2950(2) 0.0403(9) Uani 1 1 d .
H8 H -0.1120 0.4951 0.3230 0.048 Uiso 1 1 calc R
C27 C -0.1286(4) 0.5158(2) 0.2187(2) 0.0357(10) Uani 1 1 d .
C3 C -0.1280(5) 0.2710(3) 0.0796(3) 0.0445(12) Uani 1 1 d .
H3 H -0.1902 0.2838 0.0283 0.053 Uiso 1 1 calc R
C16 C 0.3245(4) 0.5369(2) 0.1291(2) 0.0347(10) Uani 1 1 d .
H16 H 0.2836 0.4906 0.1109 0.042 Uiso 1 1 calc R
C10 C 0.3938(5) 0.3038(2) 0.0808(2) 0.0432(11) Uani 1 1 d .
H10 H 0.3264 0.2893 0.0309 0.052 Uiso 1 1 calc R
C4 C -0.1448(5) 0.2031(3) 0.1069(3) 0.0473(12) Uani 1 1 d .
H4 H -0.2180 0.1713 0.0735 0.057 Uiso 1 1 calc R
C22 C -0.0205(4) 0.5048(2) 0.1971(2) 0.0324(10) Uani 1 1 d .
C23 C -0.0424(5) 0.5248(2) 0.1241(2) 0.0391(11) Uani 1 1 d .
H23 H 0.0299 0.5186 0.1097 0.047 Uiso 1 1 calc R
C26 C -0.2649(5) 0.5440(3) 0.1673(3) 0.0479(12) Uani 1 1 d .
H26 H -0.3378 0.5498 0.1814 0.057 Uiso 1 1 calc R
C24 C -0.1775(5) 0.5546(2) 0.0736(3) 0.0456(12) Uani 1 1 d .
H24 H -0.1954 0.5692 0.0244 0.055 Uiso 1 1 calc R
C25 C -0.2872(3) 0.56313(14) 0.09421(16) 0.0513(12) Uani 1 1 d .
H25 H -0.3772 0.5821 0.0581 0.062 Uiso 1 1 calc R
O1 O 0.9469(3) 0.30917(14) 0.37998(16) 0.0951(15) Uani 1 1 d R
H1A H 1.0215 0.3297 0.3877 0.114 Uiso 1 1 d R
O2 O 0.7905(3) 0.54608(14) 0.37405(16) 0.1091(17) Uani 1 1 d R
H2A H 0.8121 0.5173 0.4164 0.131 Uiso 1 1 d R
C30 C 0.8424(9) 0.6120(4) 0.4130(4) 0.134(3) Uani 1 1 d .
H30A H 0.7815 0.6277 0.4347 0.201 Uiso 1 1 calc R
H30B H 0.8412 0.6490 0.3776 0.201 Uiso 1 1 calc R
H30C H 0.9405 0.6052 0.4538 0.201 Uiso 1 1 calc R
C29 C 0.9656(7) 0.2404(4) 0.4110(4) 0.105(2) Uani 1 1 d .
H29A H 1.0620 0.2363 0.4542 0.157 Uiso 1 1 calc R
H29B H 0.9534 0.2042 0.3725 0.157 Uiso 1 1 calc R
H29C H 0.8948 0.2320 0.4282 0.157 Uiso 1 1 calc R

loop_
_atom_site_aniso_label
_atom_site_aniso_U_11
_atom_site_aniso_U_22
_atom_site_aniso_U_33
_atom_site_aniso_U_23
_atom_site_aniso_U_13
_atom_site_aniso_U_12
Ni1 0.0267(3) 0.0254(3) 0.0217(2) 0.0003(2) 0.0107(2) 0.0016(2)
Ni2 0.0333(3) 0.0359(3) 0.0227(3) 0.0003(2) 0.0114(2) 0.0044(3)
S3 0.0531(7) 0.0368(7) 0.0277(6) -0.0041(5) 0.0185(5) 0.0031(5)
S1 0.0453(7) 0.0358(6) 0.0293(6) 0.0063(5) 0.0097(5) 0.0074(5)
S2 0.0327(6) 0.0534(7) 0.0257(5) -0.0060(5) 0.0101(5) 0.0016(6)
S4 0.0410(6) 0.0567(8) 0.0319(6) 0.0073(5) 0.0198(5) 0.0072(6)
C2 0.039(3) 0.041(3) 0.038(3) 0.004(2) 0.020(2) 0.002(2)
N3 0.0251(18) 0.0326(19) 0.0220(17) 0.0023(14) 0.0107(15) 0.0016(15)
N7 0.0291(19) 0.0347(19) 0.0254(18) 0.0035(15) 0.0124(16) 0.0050(15)
C17 0.038(3) 0.046(3) 0.027(2) 0.0035(19) 0.012(2) -0.001(2)
C9 0.032(2) 0.040(3) 0.030(2) 0.0014(19) 0.013(2) 0.005(2)
C19 0.046(3) 0.030(2) 0.047(3) 0.001(2) 0.022(2) -0.006(2)
C28 0.038(2) 0.031(2) 0.032(2) -0.0011(18) 0.018(2) 0.0037(19)
N6 0.050(2) 0.0263(19) 0.039(2) -0.0076(16) 0.0201(19) -0.0067(17)
C12 0.036(3) 0.051(3) 0.047(3) -0.002(2) 0.023(2) 0.006(2)
C18 0.036(3) 0.043(3) 0.042(3) 0.013(2) 0.019(2) -0.003(2)
C7 0.036(2) 0.028(2) 0.031(2) 0.0026(18) 0.016(2) 0.0049(19)
N5 0.0328(19) 0.0256(18) 0.0253(18) -0.0014(14) 0.0118(16) -0.0011(15)
C15 0.031(2) 0.029(2) 0.028(2) 0.0053(18) 0.0124(18) 0.0025(18)
N1 0.0318(19) 0.0273(18) 0.0275(18) 0.0044(14) 0.0122(16) 0.0009(15)
N2 0.052(2) 0.030(2) 0.036(2) 0.0104(16) 0.0191(19) 0.0018(18)
C8 0.035(2) 0.023(2) 0.029(2) 0.0046(17) 0.018(2) 0.0045(18)
C14 0.030(2) 0.031(2) 0.030(2) -0.0027(18) 0.0148(19) 0.0018(19)
N4 0.0302(19) 0.047(2) 0.032(2) -0.0047(17) 0.0128(17) 0.0037(17)
C21 0.034(2) 0.031(2) 0.031(2) 0.001(2) 0.0107(19) 0.004(2)
C20 0.040(3) 0.028(2) 0.036(2) 0.0015(19) 0.017(2) -0.0004(19)
C13 0.034(2) 0.034(2) 0.031(2) -0.0019(19) 0.015(2) 0.0007(19)
C1 0.032(2) 0.026(2) 0.031(2) -0.0034(18) 0.0167(19) -0.0001(18)
C11 0.054(3) 0.050(3) 0.039(3) -0.004(2) 0.029(2) 0.008(2)
C6 0.042(3) 0.026(2) 0.039(2) -0.0029(19) 0.023(2) 0.000(2)
C5 0.048(3) 0.032(2) 0.057(3) 0.000(2) 0.027(3) -0.003(2)
N8 0.037(2) 0.048(2) 0.043(2) 0.0035(18) 0.0245(19) 0.0062(18)
C27 0.032(2) 0.036(2) 0.039(2) 0.001(2) 0.017(2) 0.003(2)
C3 0.033(3) 0.051(3) 0.038(3) -0.008(2) 0.008(2) -0.007(2)
C16 0.039(3) 0.031(2) 0.031(2) -0.0006(18) 0.014(2) -0.005(2)
C10 0.052(3) 0.047(3) 0.028(2) -0.004(2) 0.017(2) 0.006(2)
C4 0.037(3) 0.045(3) 0.057(3) -0.016(2) 0.019(2) -0.010(2)
C22 0.033(2) 0.029(2) 0.030(2) -0.0010(18) 0.011(2) 0.0030(19)
C23 0.041(3) 0.041(3) 0.036(3) 0.000(2) 0.018(2) 0.001(2)
C26 0.030(2) 0.055(3) 0.050(3) 0.001(2) 0.013(2) 0.007(2)
C24 0.046(3) 0.047(3) 0.033(2) 0.003(2) 0.010(2) 0.006(2)
C25 0.037(3) 0.050(3) 0.047(3) 0.000(2) 0.003(2) 0.012(2)
O1 0.038(2) 0.081(3) 0.140(4) 0.022(3) 0.021(2) 0.004(2)
O2 0.149(4) 0.094(3) 0.151(4) -0.037(3) 0.126(4) -0.036(3)
C30 0.201(9) 0.133(7) 0.126(7) -0.062(5) 0.124(7) -0.082(6)
C29 0.082(5) 0.116(6) 0.125(6) 0.046(5) 0.056(5) 0.021(4)

loop_
_atom_type_symbol
_atom_type_description
_atom_type_scat_dispersion_real
_atom_type_scat_dispersion_imag
_atom_type_scat_source
C C 0.0033 0.0016 'International Tables Vol C Tables 4.2.6.8 and 6.1.1.4'
H H 0.0000 0.0000 'International Tables Vol C Tables 4.2.6.8 and 6.1.1.4'
N N 0.0061 0.0033 'International Tables Vol C Tables 4.2.6.8 and 6.1.1.4'
Ni Ni 0.3393 1.1124 'International Tables Vol C Tables 4.2.6.8 and 6.1.1.4'
O O 0.0106 0.0060 'International Tables Vol C Tables 4.2.6.8 and 6.1.1.4'
S S 0.1246 0.1234 'International Tables Vol C Tables 4.2.6.8 and 6.1.1.4'

loop_
_geom_angle_atom_site_label_1
_geom_angle_atom_site_label_2
_geom_angle_atom_site_label_3
_geom_angle
N3 Ni1 N5 89.43(13)
N3 Ni1 N1 90.15(13)
N5 Ni1 N1 179.48(15)
N3 Ni1 N7 179.83(16)
N5 Ni1 N7 90.45(14)
N1 Ni1 N7 89.97(14)
N3 Ni1 Ni2 90.14(9)
N5 Ni1 Ni2 89.95(9)
N1 Ni1 Ni2 89.75(9)
N7 Ni1 Ni2 89.74(9)
S3 Ni2 S1 178.33(4)
S3 Ni2 S4 89.50(5)
S1 Ni2 S4 89.91(5)
S3 Ni2 S2 90.59(5)
S1 Ni2 S2 89.98(5)
S4 Ni2 S2 178.88(4)
S3 Ni2 Ni1 89.11(3)
S1 Ni2 Ni1 89.33(3)
S4 Ni2 Ni1 89.53(4)
S2 Ni2 Ni1 89.36(4)
C21 S3 Ni2 101.90(15)
C7 S1 Ni2 101.92(14)
C14 S2 Ni2 102.91(14)
C28 S4 Ni2 102.83(15)
C1 C2 C3 117.2(4)
C1 C2 H2 121.4
C3 C2 H2 121.4
C14 N3 C8 106.9(3)
C14 N3 Ni1 123.4(3)
C8 N3 Ni1 128.8(2)
C28 N7 C22 107.4(3)
C28 N7 Ni1 123.2(3)
C22 N7 Ni1 128.3(3)
C18 C17 C16 121.7(4)
C18 C17 H17 119.1
C16 C17 H17 119.1
C8 C9 C10 117.4(4)
C8 C9 H9 121.3
C10 C9 H9 121.3
C20 C19 C18 117.2(4)
C20 C19 H19 121.4
C18 C19 H19 121.4
N7 C28 N8 110.0(3)
N7 C28 S4 127.4(3)
N8 C28 S4 122.6(3)
C21 N6 C20 109.3(3)
C21 N6 H6 125.4
C20 N6 H6 125.4
C11 C12 C13 117.2(4)
C11 C12 H12 121.4
C13 C12 H12 121.4
C19 C18 C17 121.4(4)
C19 C18 H18 119.3
C17 C18 H18 119.3
N1 C7 N2 110.3(3)
N1 C7 S1 126.7(3)
N2 C7 S1 123.0(3)
C21 N5 C15 107.1(3)
C21 N5 Ni1 123.6(3)
C15 N5 Ni1 129.3(3)
C16 C15 N5 130.9(4)
C16 C15 C20 120.0(4)
N5 C15 C20 109.1(3)
C7 N1 C1 107.0(3)
C7 N1 Ni1 124.3(3)
C1 N1 Ni1 128.8(2)
C7 N2 C6 109.0(3)
C7 N2 H3A 125.5
C6 N2 H3A 125.5
C9 C8 N3 131.0(4)
C9 C8 C13 120.7(4)
N3 C8 C13 108.3(3)
N3 C14 N4 109.9(3)
N3 C14 S2 127.0(3)
N4 C14 S2 123.0(3)
C14 N4 C13 109.0(3)
C14 N4 H1 125.5
C13 N4 H1 125.5
N5 C21 N6 109.8(3)
N5 C21 S3 126.8(3)
N6 C21 S3 123.4(3)
C19 C20 N6 133.2(4)
C19 C20 C15 122.1(4)
N6 C20 C15 104.7(3)
N4 C13 C12 132.6(4)
N4 C13 C8 105.8(3)
C12 C13 C8 121.6(4)
C2 C1 C6 120.6(4)
C2 C1 N1 130.6(4)
C6 C1 N1 108.7(3)
C12 C11 C10 121.6(4)
C12 C11 H11 119.2
C10 C11 H11 119.2
C5 C6 C1 122.2(4)
C5 C6 N2 132.8(4)
C1 C6 N2 105.0(3)
C4 C5 C6 116.7(4)
C4 C5 H5 121.7
C6 C5 H5 121.7
C28 N8 C27 108.4(3)
C28 N8 H8 125.8
C27 N8 H8 125.8
N8 C27 C26 132.1(4)
N8 C27 C22 106.1(4)
C26 C27 C22 121.8(4)
C4 C3 C2 121.7(4)
C4 C3 H3 119.2
C2 C3 H3 119.2
C17 C16 C15 117.6(4)
C17 C16 H16 121.2
C15 C16 H16 121.2
C11 C10 C9 121.5(4)
C11 C10 H10 119.3
C9 C10 H10 119.3
C5 C4 C3 121.6(4)
C5 C4 H4 119.2
C3 C4 H4 119.2
C23 C22 N7 130.7(4)
C23 C22 C27 121.2(4)
N7 C22 C27 108.1(4)
C22 C23 C24 116.8(4)
C22 C23 H23 121.6
C24 C23 H23 121.6
C25 C26 C27 116.9(4)
C25 C26 H26 121.6
C27 C26 H26 121.6
C23 C24 C25 122.1(4)
C23 C24 H24 119.0
C25 C24 H24 119.0
C26 C25 C24 121.2(3)
C26 C25 H25 119.4
C24 C25 H25 119.4
C29 O1 H1A 114.6
C30 O2 H2A 97.1
O2 C30 H30A 109.5
O2 C30 H30B 109.5
H30A C30 H30B 109.5
O2 C30 H30C 109.5
H30A C30 H30C 109.5
H30B C30 H30C 109.5
O1 C29 H29A 109.5
O1 C29 H29B 109.5
H29A C29 H29B 109.5
O1 C29 H29C 109.5
H29A C29 H29C 109.5
H29B C29 H29C 109.5

loop_
_geom_bond_atom_site_label_1
_geom_bond_atom_site_label_2
_geom_bond_distance
Ni1 N3 1.894(3)
Ni1 N5 1.897(3)
Ni1 N1 1.898(3)
Ni1 N7 1.901(3)
Ni1 Ni2 2.6279(11)
Ni2 S3 2.2350(13)
Ni2 S1 2.2355(13)
Ni2 S4 2.2363(13)
Ni2 S2 2.2440(12)
S3 C21 1.719(4)
S1 C7 1.721(4)
S2 C14 1.715(4)
S4 C28 1.717(4)
C2 C1 1.383(5)
C2 C3 1.386(6)
C2 H2 0.9300
N3 C14 1.345(5)
N3 C8 1.394(4)
N7 C28 1.332(5)
N7 C22 1.390(5)
C17 C18 1.381(6)
C17 C16 1.382(5)
C17 H17 0.9300
C9 C8 1.386(5)
C9 C10 1.390(5)
C9 H9 0.9300
C19 C20 1.374(5)
C19 C18 1.378(6)
C19 H19 0.9300
C28 N8 1.364(5)
N6 C21 1.359(5)
N6 C20 1.387(5)
N6 H6 0.8600
C12 C11 1.379(6)
C12 C13 1.385(5)
C12 H12 0.9300
C18 H18 0.9300
C7 N1 1.327(5)
C7 N2 1.352(5)
N5 C21 1.339(5)
N5 C15 1.387(5)
C15 C16 1.383(5)
C15 C20 1.403(5)
N1 C1 1.401(5)
N2 C6 1.394(5)
N2 H3A 0.8600
C8 C13 1.397(5)
C14 N4 1.357(5)
N4 C13 1.378(5)
N4 H1 0.8600
C1 C6 1.389(5)
C11 C10 1.383(6)
C11 H11 0.9300
C6 C5 1.384(6)
C5 C4 1.377(6)
C5 H5 0.9300
N8 C27 1.376(5)
N8 H8 0.8600
C27 C26 1.389(6)
C27 C22 1.395(5)
C3 C4 1.382(6)
C3 H3 0.9300
C16 H16 0.9300
C10 H10 0.9300
C4 H4 0.9300
C22 C23 1.385(5)
C23 C24 1.387(6)
C23 H23 0.9300
C26 C25 1.383(5)
C26 H26 0.9300
C24 C25 1.391(5)
C24 H24 0.9300
C25 H25 0.9300
O1 C29 1.355(6)
O1 H1A 0.8068
O2 C30 1.378(7)
O2 H2A 0.9124
C30 H30A 0.9600
C30 H30B 0.9600
C30 H30C 0.9600
C29 H29A 0.9600
C29 H29B 0.9600
C29 H29C 0.9600

loop_
_geom_torsion_atom_site_label_1
_geom_torsion_atom_site_label_2
_geom_torsion_atom_site_label_3
_geom_torsion_atom_site_label_4
_geom_torsion
N3 Ni1 Ni2 S3 112.39(10)
N5 Ni1 Ni2 S3 22.96(10)
N1 Ni1 Ni2 S3 -157.47(10)
N7 Ni1 Ni2 S3 -67.50(10)
N3 Ni1 Ni2 S1 -68.20(10)
N5 Ni1 Ni2 S1 -157.63(10)
N1 Ni1 Ni2 S1 21.95(10)
N7 Ni1 Ni2 S1 111.92(10)
N3 Ni1 Ni2 S4 -158.11(10)
N5 Ni1 Ni2 S4 112.46(10)
N1 Ni1 Ni2 S4 -67.96(10)
N7 Ni1 Ni2 S4 22.01(10)
N3 Ni1 Ni2 S2 21.79(10)
N5 Ni1 Ni2 S2 -67.64(10)
N1 Ni1 Ni2 S2 111.94(10)
N7 Ni1 Ni2 S2 -158.10(10)
S1 Ni2 S3 C21 -45.2(17)
S4 Ni2 S3 C21 -114.28(14)
S2 Ni2 S3 C21 64.60(14)
Ni1 Ni2 S3 C21 -24.74(14)
S3 Ni2 S1 C7 -3.3(17)
S4 Ni2 S1 C7 65.70(14)
S2 Ni2 S1 C7 -113.19(14)
Ni1 Ni2 S1 C7 -23.83(14)
S3 Ni2 S2 C14 -109.20(14)
S1 Ni2 S2 C14 69.23(14)
S4 Ni2 S2 C14 -15(3)
Ni1 Ni2 S2 C14 -20.10(14)
S3 Ni2 S4 C28 69.48(14)
S1 Ni2 S4 C28 -108.96(15)
S2 Ni2 S4 C28 -25(3)
Ni1 Ni2 S4 C28 -19.63(14)
N5 Ni1 N3 C14 67.1(3)
N1 Ni1 N3 C14 -112.5(3)
N7 Ni1 N3 C14 20(63)
Ni2 Ni1 N3 C14 -22.8(3)
N5 Ni1 N3 C8 -100.4(3)
N1 Ni1 N3 C8 79.9(3)
N7 Ni1 N3 C8 -148(100)
Ni2 Ni1 N3 C8 169.6(3)
N3 Ni1 N7 C28 -67(63)
N5 Ni1 N7 C28 -114.0(3)
N1 Ni1 N7 C28 65.7(3)
Ni2 Ni1 N7 C28 -24.1(3)
N3 Ni1 N7 C22 127(69)
N5 Ni1 N7 C22 80.2(3)
N1 Ni1 N7 C22 -100.1(3)
Ni2 Ni1 N7 C22 170.1(3)
C22 N7 C28 N8 1.5(4)
Ni1 N7 C28 N8 -166.9(3)
C22 N7 C28 S4 -179.1(3)
Ni1 N7 C28 S4 12.5(5)
Ni2 S4 C28 N7 11.1(4)
Ni2 S4 C28 N8 -169.6(3)
C20 C19 C18 C17 0.7(6)
C16 C17 C18 C19 -1.7(7)
Ni2 S1 C7 N1 22.1(4)
Ni2 S1 C7 N2 -159.3(3)
N3 Ni1 N5 C21 -108.6(3)
N1 Ni1 N5 C21 -73(15)
N7 Ni1 N5 C21 71.3(3)
Ni2 Ni1 N5 C21 -18.4(3)
N3 Ni1 N5 C15 72.0(3)
N1 Ni1 N5 C15 108(15)
N7 Ni1 N5 C15 -108.1(3)
Ni2 Ni1 N5 C15 162.2(3)
C21 N5 C15 C16 179.9(4)
Ni1 N5 C15 C16 -0.6(6)
C21 N5 C15 C20 0.0(4)
Ni1 N5 C15 C20 179.5(3)
N2 C7 N1 C1 1.3(4)
S1 C7 N1 C1 -180.0(3)
N2 C7 N1 Ni1 -179.3(3)
S1 C7 N1 Ni1 -0.6(5)
N3 Ni1 N1 C7 72.6(3)
N5 Ni1 N1 C7 37(15)
N7 Ni1 N1 C7 -107.3(3)
Ni2 Ni1 N1 C7 -17.5(3)
N3 Ni1 N1 C1 -108.2(3)
N5 Ni1 N1 C1 -144(15)
N7 Ni1 N1 C1 71.9(3)
Ni2 Ni1 N1 C1 161.6(3)
N1 C7 N2 C6 -0.8(5)
S1 C7 N2 C6 -179.6(3)
C10 C9 C8 N3 179.8(4)
C10 C9 C8 C13 -1.2(6)
C14 N3 C8 C9 176.4(4)
Ni1 N3 C8 C9 -14.4(6)
C14 N3 C8 C13 -2.6(4)
Ni1 N3 C8 C13 166.6(3)
C8 N3 C14 N4 1.8(4)
Ni1 N3 C14 N4 -168.1(2)
C8 N3 C14 S2 -179.9(3)
Ni1 N3 C14 S2 10.2(5)
Ni2 S2 C14 N3 12.8(4)
Ni2 S2 C14 N4 -169.1(3)
N3 C14 N4 C13 -0.4(5)
S2 C14 N4 C13 -178.7(3)
C15 N5 C21 N6 0.2(4)
Ni1 N5 C21 N6 -179.3(3)
C15 N5 C21 S3 179.2(3)
Ni1 N5 C21 S3 -0.3(5)
C20 N6 C21 N5 -0.4(5)
C20 N6 C21 S3 -179.4(3)
Ni2 S3 C21 N5 22.8(4)
Ni2 S3 C21 N6 -158.4(3)
C18 C19 C20 N6 -179.2(4)
C18 C19 C20 C15 -0.1(6)
C21 N6 C20 C19 179.6(5)
C21 N6 C20 C15 0.4(4)
C16 C15 C20 C19 0.5(6)
N5 C15 C20 C19 -179.6(4)
C16 C15 C20 N6 179.8(4)
N5 C15 C20 N6 -0.3(4)
C14 N4 C13 C12 -179.9(4)
C14 N4 C13 C8 -1.2(4)
C11 C12 C13 N4 177.5(4)
C11 C12 C13 C8 -1.0(6)
C9 C8 C13 N4 -176.8(4)
N3 C8 C13 N4 2.4(4)
C9 C8 C13 C12 2.0(6)
N3 C8 C13 C12 -178.8(4)
C3 C2 C1 C6 -0.2(6)
C3 C2 C1 N1 178.7(4)
C7 N1 C1 C2 179.6(4)
Ni1 N1 C1 C2 0.3(6)
C7 N1 C1 C6 -1.3(4)
Ni1 N1 C1 C6 179.4(3)
C13 C12 C11 C10 -0.8(7)
C2 C1 C6 C5 -1.7(6)
N1 C1 C6 C5 179.1(4)
C2 C1 C6 N2 180.0(4)
N1 C1 C6 N2 0.8(4)
C7 N2 C6 C5 -178.1(5)
C7 N2 C6 C1 0.0(4)
C1 C6 C5 C4 2.7(6)
N2 C6 C5 C4 -179.5(4)
N7 C28 N8 C27 -0.8(5)
S4 C28 N8 C27 179.8(3)
C28 N8 C27 C26 -179.9(5)
C28 N8 C27 C22 -0.2(5)
C1 C2 C3 C4 1.0(6)
C18 C17 C16 C15 2.0(6)
N5 C15 C16 C17 178.7(4)
C20 C15 C16 C17 -1.4(6)
C12 C11 C10 C9 1.6(7)
C8 C9 C10 C11 -0.5(6)
C6 C5 C4 C3 -1.9(7)
C2 C3 C4 C5 0.1(7)
C28 N7 C22 C23 176.0(4)
Ni1 N7 C22 C23 -16.4(6)
C28 N7 C22 C27 -1.6(4)
Ni1 N7 C22 C27 166.0(3)
N8 C27 C22 C23 -176.8(4)
C26 C27 C22 C23 3.0(6)
N8 C27 C22 N7 1.1(4)
C26 C27 C22 N7 -179.2(4)
N7 C22 C23 C24 -178.7(4)
C27 C22 C23 C24 -1.4(6)
N8 C27 C26 C25 177.6(4)
C22 C27 C26 C25 -2.1(6)
C22 C23 C24 C25 -0.9(6)
C27 C26 C25 C24 -0.2(6)
C23 C24 C25 C26 1.7(6)
